data_7213384
loop_
_publ_author_name
'Chowdhry, Mubarik M.'
'Mingos, D. Michael P.'
'White, Andrew J. P.'
'Williams, David J.'

_publ_section_title
;
 Syntheses and characterization of 5-substituted hydantoins and
 thiazolines---implications for crystal engineering of hydrogen bonded
 assemblies. Crystal structures&#x200A;&#x2020; of
 5-(2-pyridylmethylene)hydantoin, 5-(2-pyridylmethylene)-2-thiohydantoin,
 5-(2-pyridylmethylene)thiazolidine-2,4-dione,
 5-(2-pyridylmethylene)rhodanine and
 5-(2-pyridylmethylene)pseudothiohydantoin&#x200A;&#x2020;
;
_journal_issue 20
_journal_name_full 'Journal of the Chemical Society, Perkin Transactions 1'
_journal_page_first 3495
_journal_paper_doi 10.1039/b004312p
_journal_year 2000
_chemical_formula_sum 'C9 H6 N2 O S2'
_chemical_formula_weight 222.28
_chemical_name_systematic
; 
 ? 
;
_space_group_IT_number 2
_symmetry_cell_setting triclinic
_symmetry_space_group_name_Hall '-P 1'
_symmetry_space_group_name_H-M 'P -1'
_atom_sites_solution_hydrogens geom
_atom_sites_solution_primary direct
_atom_sites_solution_secondary difmap
_audit_creation_method SHELXL
_cell_angle_alpha 76.449(8)
_cell_angle_beta 87.344(13)
_cell_angle_gamma 82.699(14)
_cell_formula_units_Z 2
_cell_length_a 3.8818(7)
_cell_length_b 11.0381(13)
_cell_length_c 11.4248(14)
_cell_measurement_reflns_used 21
_cell_measurement_temperature 293(2)
_cell_measurement_theta_max 27.73
_cell_measurement_theta_min 3.98
_cell_volume 471.97(12)
_computing_cell_refinement 'Siemens XSCANS'
_computing_data_collection 'Siemens XSCANS'
_computing_data_reduction 'Siemens SHELXTL'
_computing_molecular_graphics 'Siemens SHELXTL'
_computing_publication_material 'Siemens SHELXTL'
_computing_structure_refinement 'SHELXL-93 (Sheldrick, 1993)'
_computing_structure_solution 'SHELXS-86 (Sheldrick, 1990)'
_diffrn_ambient_temperature 293(2)
_diffrn_measurement_device 'Siemens P4'
_diffrn_measurement_method '\w scans'
_diffrn_radiation_monochromator graphite
_diffrn_radiation_source 'fine-focus sealed tube'
_diffrn_radiation_type CuK\a
_diffrn_radiation_wavelength 1.54178
_diffrn_reflns_av_R_equivalents 0.0314
_diffrn_reflns_av_sigmaI/netI 0.0317
_diffrn_reflns_limit_h_max 4
_diffrn_reflns_limit_h_min 0
_diffrn_reflns_limit_k_max 11
_diffrn_reflns_limit_k_min -11
_diffrn_reflns_limit_l_max 12
_diffrn_reflns_limit_l_min -12
_diffrn_reflns_number 1625
_diffrn_reflns_theta_max 60.00
_diffrn_reflns_theta_min 3.98
_diffrn_standards_decay_% 3.58
_diffrn_standards_interval_count 97
_diffrn_standards_number 3
_exptl_absorpt_coefficient_mu 4.832
_exptl_absorpt_correction_type none
_exptl_crystal_colour yellow
_exptl_crystal_density_diffrn 1.564
_exptl_crystal_description Needle_plates
_exptl_crystal_F_000 228
_exptl_crystal_size_max 0.83
_exptl_crystal_size_mid 0.17
_exptl_crystal_size_min 0.02
_refine_diff_density_max 0.383
_refine_diff_density_min -0.413
_refine_diff_density_rms 0.069
_refine_ls_extinction_method none
_refine_ls_goodness_of_fit_all 1.053
_refine_ls_goodness_of_fit_obs 1.061
_refine_ls_matrix_type full
_refine_ls_number_parameters 127
_refine_ls_number_reflns 1389
_refine_ls_number_restraints 0
_refine_ls_restrained_S_all 1.070
_refine_ls_restrained_S_obs 1.061
_refine_ls_R_factor_all 0.0447
_refine_ls_R_factor_obs 0.0420
_refine_ls_shift/esd_max 0.034
_refine_ls_shift/esd_mean 0.005
_refine_ls_structure_factor_coef Fsqd
_refine_ls_weighting_details 'w=1/[\s^2^(Fo^2^)+(0.0822P)^2^+0.1625P] where P=(Fo^2^+2Fc^2^)/3'
_refine_ls_weighting_scheme calc
_refine_ls_wR_factor_all 0.1208
_refine_ls_wR_factor_obs 0.1165
_reflns_number_observed 1320
_reflns_number_total 1391
_reflns_observed_criterion >2sigma(I)
_cod_data_source_file b004312psup1.cif
_cod_data_source_block mm9620
_cod_depositor_comments
;
The following automatic conversions were performed:

'_symmetry_cell_setting' value 'Triclinic' changed to 'triclinic'
according to /home/saulius/struct/CIF-dictionaries/cif_core.dic
dictionary named 'cif_core.dic' version 2.4.2 from 2011-04-26.

Automatic conversion script
Id: cif_fix_values 1891 2012-01-12 08:04:46Z andrius 

The following automatic conversions were performed:

'_refine_ls_weighting_scheme' value 'calc
w=1/[\s^2^(Fo^2^)+(0.0822P)^2^+0.1625P] where P=(Fo^2^+2Fc^2^)/3' was
changed to 'calc'. New tag '_refine_ls_weighting_details' was
created. The value of the new tag was set to
'w=1/[\s^2^(Fo^2^)+(0.0822P)^2^+0.1625P] where P=(Fo^2^+2Fc^2^)/3'.

Automatic conversion script
Id: cif_fix_values 3143 2015-03-26 13:38:13Z robertas 
;
_cod_original_sg_symbol_H-M P-1
_cod_database_code 7213384

loop_
_symmetry_equiv_pos_as_xyz
'x, y, z'
'-x, -y, -z'

loop_
_atom_site_aniso_label
_atom_site_aniso_U_11
_atom_site_aniso_U_22
_atom_site_aniso_U_33
_atom_site_aniso_U_23
_atom_site_aniso_U_13
_atom_site_aniso_U_12
S1 0.0396(4) 0.0343(4) 0.0281(4) -0.0082(3) 0.0105(3) -0.0032(3)
C2 0.0364(12) 0.0354(15) 0.0310(12) -0.0077(10) 0.0047(10) -0.0037(10)
S2 0.0592(5) 0.0339(5) 0.0504(5) -0.0133(3) 0.0195(3) -0.0008(3)
N3 0.0486(12) 0.0278(12) 0.0300(11) -0.0027(8) 0.0126(9) -0.0037(9)
C4 0.0379(13) 0.0352(15) 0.0268(12) -0.0075(10) 0.0066(10) -0.0022(10)
O4 0.0668(12) 0.0440(12) 0.0350(10) -0.0091(9) 0.0210(9) -0.0015(10)
C5 0.0342(12) 0.0329(14) 0.0257(12) -0.0078(10) 0.0055(9) -0.0024(10)
C6 0.0408(13) 0.0330(15) 0.0293(12) -0.0092(10) 0.0070(10) 0.0003(11)
C7 0.0396(13) 0.0350(15) 0.0302(13) -0.0051(10) 0.0017(10) -0.0026(10)
N8 0.0493(13) 0.0388(14) 0.0331(11) -0.0060(10) 0.0072(10) -0.0028(10)
C9 0.059(2) 0.051(2) 0.0318(14) -0.0028(12) 0.0100(12) -0.0081(14)
C10 0.068(2) 0.048(2) 0.040(2) 0.0075(13) 0.0039(14) -0.0134(14)
C11 0.076(2) 0.032(2) 0.054(2) 0.0013(13) -0.001(2) -0.0042(14)
C12 0.057(2) 0.037(2) 0.0397(15) -0.0072(12) 0.0039(12) 0.0016(12)

loop_
_atom_site_label
_atom_site_type_symbol
_atom_site_fract_x
_atom_site_fract_y
_atom_site_fract_z
_atom_site_U_iso_or_equiv
_atom_site_thermal_displace_type
_atom_site_occupancy
_atom_site_calc_flag
_atom_site_refinement_flags
S1 S 0.21221(15) 0.80634(6) 0.74686(5) 0.0343(3) Uani 1 d .
C2 C 0.1663(6) 0.6619(2) 0.8460(2) 0.0345(6) Uani 1 d .
S2 S 0.3272(2) 0.52668(7) 0.81816(7) 0.0483(3) Uani 1 d .
N3 N -0.0224(5) 0.6798(2) 0.9455(2) 0.0367(5) Uani 1 d .
H3A H -0.0623(5) 0.6174(2) 1.0033(2) 0.044 Uiso 1 calc R
C4 C -0.1472(6) 0.8012(2) 0.9504(2) 0.0337(6) Uani 1 d .
O4 O -0.3321(5) 0.8267(2) 1.0320(2) 0.0498(5) Uani 1 d .
C5 C -0.0273(6) 0.8900(2) 0.8424(2) 0.0311(6) Uani 1 d .
C6 C -0.1068(6) 1.0139(2) 0.8262(2) 0.0347(6) Uani 1 d .
H6A H -0.2336(6) 1.0431(2) 0.8872(2) 0.042 Uiso 1 calc R
C7 C -0.0117(6) 1.1073(2) 0.7210(2) 0.0355(6) Uani 1 d .
N8 N 0.1657(6) 1.0625(2) 0.6332(2) 0.0412(6) Uani 1 d .
C9 C 0.2469(8) 1.1462(3) 0.5343(2) 0.0486(7) Uani 1 d .
H9A H 0.3688(8) 1.1166(3) 0.4726(2) 0.058 Uiso 1 calc R
C10 C 0.1612(9) 1.2730(3) 0.5185(3) 0.0544(8) Uani 1 d .
H10A H 0.2225(9) 1.3276(3) 0.4476(3) 0.065 Uiso 1 calc R
C11 C -0.0173(9) 1.3183(3) 0.6092(3) 0.0560(8) Uani 1 d .
H11A H -0.0772(9) 1.4041(3) 0.6011(3) 0.067 Uiso 1 calc R
C12 C -0.1057(8) 1.2341(3) 0.7123(3) 0.0458(7) Uani 1 d .
H12A H -0.2266(8) 1.2621(3) 0.7750(3) 0.055 Uiso 1 calc R

loop_
_atom_type_symbol
_atom_type_description
_atom_type_scat_dispersion_real
_atom_type_scat_dispersion_imag
_atom_type_scat_source
C C 0.0181 0.0091 'International Tables Vol C Tables 4.2.6.8 and 6.1.1.4'
H H 0.0000 0.0000 'International Tables Vol C Tables 4.2.6.8 and 6.1.1.4'
N N 0.0311 0.0180 'International Tables Vol C Tables 4.2.6.8 and 6.1.1.4'
O O 0.0492 0.0322 'International Tables Vol C Tables 4.2.6.8 and 6.1.1.4'
S S 0.3331 0.5567 'International Tables Vol C Tables 4.2.6.8 and 6.1.1.4'

loop_
_geom_angle_atom_site_label_1
_geom_angle_atom_site_label_2
_geom_angle_atom_site_label_3
_geom_angle
C2 S1 C5 92.31(12)
N3 C2 S2 126.5(2)
N3 C2 S1 110.3(2)
S2 C2 S1 123.3(2)
C2 N3 C4 117.9(2)
O4 C4 N3 123.0(2)
O4 C4 C5 127.2(2)
N3 C4 C5 109.8(2)
C6 C5 C4 121.9(2)
C6 C5 S1 128.4(2)
C4 C5 S1 109.7(2)
C5 C6 C7 125.5(2)
N8 C7 C12 122.7(2)
N8 C7 C6 116.0(2)
C12 C7 C6 121.3(2)
C9 N8 C7 117.1(2)
N8 C9 C10 123.8(3)
C9 C10 C11 118.8(3)
C12 C11 C10 118.8(3)
C11 C12 C7 118.9(3)

loop_
_geom_bond_atom_site_label_1
_geom_bond_atom_site_label_2
_geom_bond_distance
S1 C2 1.751(3)
S1 C5 1.752(2)
C2 N3 1.363(3)
C2 S2 1.639(3)
N3 C4 1.379(3)
C4 O4 1.214(3)
C4 C5 1.482(3)
C5 C6 1.334(4)
C6 C7 1.455(4)
C7 N8 1.344(4)
C7 C12 1.382(4)
N8 C9 1.335(3)
C9 C10 1.368(4)
C10 C11 1.376(5)
C11 C12 1.379(4)
